data_7043917
loop_
_publ_author_name
'Hazra, Susanta'
'Martins, Nuno M. R.'
'Kuznetsov, Maxim L.'
'Guedes da Silva, M. F\'atima C.'
'Pombeiro, Armando J. L.'

_publ_section_title
;
 Flexibility and lability of a phenyl ligand in hetero-organometallic 3d
 metal-Sn(IV) compounds and their catalytic activity in Baeyer--Villiger
 oxidation of cyclohexanone
;
_journal_name_full 'Dalton Trans.'
_journal_paper_doi 10.1039/C7DT02534C
_journal_year 2017
_chemical_formula_sum 'C28 H24 Cl2 Cu N2 O2 Sn'
_chemical_formula_weight 673.62
_space_group_crystal_system monoclinic
_space_group_IT_number 14
_space_group_name_Hall '-P 2yn'
_space_group_name_H-M_alt 'P 1 21/n 1'
_symmetry_space_group_name_Hall '-P 2yn'
_symmetry_space_group_name_H-M 'P 1 21/n 1'
_atom_sites_solution_hydrogens geom
_audit_creation_method SHELXL-2014/7
_audit_update_record
;
2017-03-25 deposited with the CCDC.
2017-08-03 downloaded from the CCDC.
;
_cell_angle_alpha 90
_cell_angle_beta 94.998(2)
_cell_angle_gamma 90
_cell_formula_units_Z 4
_cell_length_a 11.2255(7)
_cell_length_b 15.7117(10)
_cell_length_c 15.6670(9)
_cell_measurement_reflns_used 9449
_cell_measurement_temperature 298(2)
_cell_measurement_theta_max 26.26
_cell_measurement_theta_min 3.17
_cell_volume 2752.7(3)
_computing_cell_refinement 'Bruker SAINT'
_computing_data_collection 'Bruker APEX2'
_computing_data_reduction 'Bruker SAINT'
_computing_molecular_graphics 'Bruker SHELXTL'
_computing_publication_material 'Bruker SHELXTL'
_computing_structure_refinement 'SHELXL-2014 (Sheldrick 2014)'
_computing_structure_solution 'SHELXS-97 (Sheldrick 2008)'
_diffrn_ambient_temperature 298(2)
_diffrn_measured_fraction_theta_full 0.999
_diffrn_measured_fraction_theta_max 0.996
_diffrn_measurement_device_type 'Bruker APEX-II CCD'
_diffrn_measurement_method '\f and \w scans'
_diffrn_radiation_type MoK\a
_diffrn_radiation_wavelength 0.71073
_diffrn_reflns_av_R_equivalents 0.0417
_diffrn_reflns_av_unetI/netI 0.0189
_diffrn_reflns_Laue_measured_fraction_full 0.999
_diffrn_reflns_Laue_measured_fraction_max 0.996
_diffrn_reflns_limit_h_max 14
_diffrn_reflns_limit_h_min -14
_diffrn_reflns_limit_k_max 19
_diffrn_reflns_limit_k_min -19
_diffrn_reflns_limit_l_max 19
_diffrn_reflns_limit_l_min -19
_diffrn_reflns_number 57538
_diffrn_reflns_point_group_measured_fraction_full 0.999
_diffrn_reflns_point_group_measured_fraction_max 0.996
_diffrn_reflns_theta_full 25.242
_diffrn_reflns_theta_max 26.463
_diffrn_reflns_theta_min 2.593
_exptl_absorpt_coefficient_mu 1.902
_exptl_absorpt_correction_T_max 0.69
_exptl_absorpt_correction_T_min 0.59
_exptl_absorpt_correction_type multi-scan
_exptl_absorpt_process_details SADABS
_exptl_crystal_colour red
_exptl_crystal_density_diffrn 1.625
_exptl_crystal_description Hexagonal
_exptl_crystal_F_000 1340
_exptl_crystal_size_max 0.250
_exptl_crystal_size_mid 0.220
_exptl_crystal_size_min 0.170
_refine_diff_density_max 0.434
_refine_diff_density_min -0.457
_refine_diff_density_rms 0.054
_refine_ls_extinction_method none
_refine_ls_goodness_of_fit_ref 1.027
_refine_ls_hydrogen_treatment constr
_refine_ls_matrix_type full
_refine_ls_number_parameters 344
_refine_ls_number_reflns 5654
_refine_ls_number_restraints 0
_refine_ls_restrained_S_all 1.027
_refine_ls_R_factor_all 0.0360
_refine_ls_R_factor_gt 0.0239
_refine_ls_shift/su_max 0.000
_refine_ls_shift/su_mean 0.000
_refine_ls_structure_factor_coef Fsqd
_refine_ls_weighting_details 'w=1/[\s^2^(Fo^2^)+(0.0245P)^2^+1.4335P] where P=(Fo^2^+2Fc^2^)/3'
_refine_ls_weighting_scheme calc
_refine_ls_wR_factor_gt 0.0511
_refine_ls_wR_factor_ref 0.0558
_reflns_Friedel_coverage 0.000
_reflns_number_gt 4690
_reflns_number_total 5654
_reflns_threshold_expression 'I > 2\s(I)'
_cod_data_source_file c7dt02534c2.cif
_cod_data_source_block 3-Cu-Sn
_cod_depositor_comments
;
The following automatic conversions were performed:

'_exptl_absorpt_correction_type' value 'Multi-scan' changed to
'multi-scan' according to
/home/data/users/saulius/crontab/automatic-downloads/rss-feeds/RSC/lib/dictionaries/cif_core.dic
dictionary named 'cif_core.dic' version 2.4.2 from 2011-04-26.

Automatic conversion script
Id: cif_fix_values 4973 2017-02-22 13:04:09Z antanas 
;
_cod_database_code 7043917
_shelx_shelxl_version_number 2014/7
_shelx_space_group_comment
;
The symmetry employed for this shelxl refinement is uniquely defined
by the following loop, which should always be used as a source of
symmetry information in preference to the above space-group names.
They are only intended as comments.
;
_shelx_estimated_absorpt_t_min 0.648
_shelx_estimated_absorpt_t_max 0.738

loop_
_space_group_symop_operation_xyz
'x, y, z'
'-x+1/2, y+1/2, -z+1/2'
'-x, -y, -z'
'x-1/2, -y-1/2, z-1/2'

loop_
_atom_site_label
_atom_site_type_symbol
_atom_site_fract_x
_atom_site_fract_y
_atom_site_fract_z
_atom_site_U_iso_or_equiv
_atom_site_adp_type
_atom_site_occupancy
_atom_site_site_symmetry_order
_atom_site_calc_flag
_atom_site_refinement_flags_posn
_atom_site_refinement_flags_adp
_atom_site_refinement_flags_occupancy
_atom_site_disorder_assembly
_atom_site_disorder_group
Sn1 Sn 0.48567(2) 0.17153(2) 0.22000(2) 0.03780(6) Uani 1 1 d . . . . .
Cu1 Cu 0.46467(3) 0.12698(2) 0.41880(2) 0.04109(8) Uani 1 1 d . . . . .
Cl2 Cl 0.36898(8) 0.26856(5) 0.12212(5) 0.0784(3) Uani 1 1 d . . . . .
Cl1 Cl 0.67723(6) 0.17775(5) 0.15847(5) 0.06260(19) Uani 1 1 d . . . . .
O1 O 0.56552(13) 0.08196(10) 0.33713(10) 0.0419(4) Uani 1 1 d . . . . .
O2 O 0.34448(13) 0.13476(12) 0.32533(11) 0.0474(4) Uani 1 1 d . . . . .
C17 C 0.4208(2) 0.05888(15) 0.15628(15) 0.0405(5) Uani 1 1 d . . . . .
C23 C 0.5276(2) 0.26854(15) 0.31346(16) 0.0438(6) Uani 1 1 d . . . . .
C22 C 0.3960(2) 0.06063(18) 0.06836(16) 0.0519(6) Uani 1 1 d . . . . .
H22 H 0.4067 0.1107 0.0383 0.062 Uiso 1 1 calc R U . . .
C21 C 0.3553(3) -0.0118(2) 0.02485(19) 0.0649(8) Uani 1 1 d . . . . .
H21 H 0.3376 -0.0097 -0.0342 0.078 Uiso 1 1 calc R U . . .
C20 C 0.3408(3) -0.0858(2) 0.0674(2) 0.0705(9) Uani 1 1 d . . . . .
H20 H 0.3139 -0.1344 0.0377 0.085 Uiso 1 1 calc R U . . .
C19 C 0.3661(3) -0.0884(2) 0.1539(2) 0.0777(10) Uani 1 1 d . . . . .
H19 H 0.3574 -0.1391 0.1833 0.093 Uiso 1 1 calc R U . . .
C18 C 0.4045(3) -0.01602(18) 0.19851(18) 0.0626(8) Uani 1 1 d . . . . .
H18 H 0.4194 -0.0182 0.2578 0.075 Uiso 1 1 calc R U . . .
C28 C 0.4454(3) 0.3295(2) 0.3306(2) 0.0717(9) Uani 1 1 d . . . . .
H28 H 0.3697 0.3289 0.3012 0.086 Uiso 1 1 calc R U . . .
C27 C 0.4745(4) 0.3920(3) 0.3913(3) 0.1015(14) Uani 1 1 d . . . . .
H27 H 0.4184 0.4334 0.4018 0.122 Uiso 1 1 calc R U . . .
C26 C 0.5837(4) 0.3935(3) 0.4354(3) 0.1045(14) Uani 1 1 d . . . . .
H26 H 0.6024 0.4355 0.4762 0.125 Uiso 1 1 calc R U . . .
C25 C 0.6655(4) 0.3335(3) 0.4197(3) 0.0959(13) Uani 1 1 d . . . . .
H25 H 0.7402 0.3340 0.4504 0.115 Uiso 1 1 calc R U . . .
C24 C 0.6390(3) 0.2711(2) 0.3584(2) 0.0646(8) Uani 1 1 d . . . . .
H24 H 0.6964 0.2308 0.3474 0.078 Uiso 1 1 calc R U . . .
C1 C 0.6704(2) 0.04270(15) 0.35512(16) 0.0426(5) Uani 1 1 d . . . . .
C6 C 0.7298(2) 0.04158(15) 0.43895(18) 0.0494(6) Uani 1 1 d . . . . .
C7 C 0.6836(3) 0.07988(18) 0.51252(17) 0.0572(7) Uani 1 1 d . . . . .
H7 H 0.7324 0.0787 0.5636 0.069 Uiso 1 1 calc R U . . .
N1 N 0.5824(2) 0.11515(16) 0.51395(13) 0.0561(6) Uani 1 1 d . . . . .
N2 N 0.3652(2) 0.17359(15) 0.49952(15) 0.0594(6) Uani 1 1 d . . . . .
C10 C 0.2527(3) 0.18729(18) 0.4859(2) 0.0660(9) Uani 1 1 d . . . . .
H10 H 0.2134 0.2072 0.5318 0.079 Uiso 1 1 calc R U . . .
C11 C 0.1817(2) 0.17478(17) 0.4063(2) 0.0561(7) Uani 1 1 d . . . . .
C12 C 0.0563(3) 0.1878(2) 0.4056(3) 0.0811(11) Uani 1 1 d . . . . .
H12 H 0.0243 0.2051 0.4556 0.097 Uiso 1 1 calc R U . . .
C13 C -0.0177(3) 0.1754(3) 0.3335(3) 0.0966(14) Uani 1 1 d . . . . .
H13 H -0.0996 0.1838 0.3344 0.116 Uiso 1 1 calc R U . . .
C14 C 0.0285(3) 0.1507(2) 0.2593(3) 0.0858(11) Uani 1 1 d . . . . .
H14 H -0.0225 0.1421 0.2100 0.103 Uiso 1 1 calc R U . . .
C15 C 0.1493(2) 0.1384(2) 0.2568(2) 0.0664(8) Uani 1 1 d . . . . .
H15 H 0.1792 0.1224 0.2056 0.080 Uiso 1 1 calc R U . . .
C16 C 0.2282(2) 0.14961(16) 0.33030(18) 0.0481(6) Uani 1 1 d . . . . .
C5 C 0.8395(3) -0.0023(2) 0.4518(2) 0.0711(9) Uani 1 1 d . . . . .
H5 H 0.8802 -0.0025 0.5062 0.085 Uiso 1 1 calc R U . . .
C4 C 0.8871(3) -0.0440(2) 0.3877(3) 0.0873(12) Uani 1 1 d . . . . .
H4 H 0.9590 -0.0730 0.3981 0.105 Uiso 1 1 calc R U . . .
C3 C 0.8282(3) -0.0433(2) 0.3062(3) 0.0784(10) Uani 1 1 d . . . . .
H3 H 0.8608 -0.0722 0.2619 0.094 Uiso 1 1 calc R U . . .
C2 C 0.7217(2) -0.00021(18) 0.2903(2) 0.0596(7) Uani 1 1 d . . . . .
H2 H 0.6836 0.0001 0.2351 0.072 Uiso 1 1 calc R U . . .
C8A C 0.5305(10) 0.1369(9) 0.5960(5) 0.068(2) Uani 0.58(2) 1 d . . P A 1
H8A1 H 0.4962 0.0866 0.6200 0.082 Uiso 0.58(2) 1 calc R U P A 1
H8A2 H 0.5924 0.1589 0.6373 0.082 Uiso 0.58(2) 1 calc R U P A 1
C9A C 0.4364(10) 0.2025(8) 0.5765(6) 0.064(2) Uani 0.58(2) 1 d . . P A 1
H9A1 H 0.3868 0.2079 0.6238 0.076 Uiso 0.58(2) 1 calc R U P A 1
H9A2 H 0.4725 0.2573 0.5665 0.076 Uiso 0.58(2) 1 calc R U P A 1
C8B C 0.5565(13) 0.1737(10) 0.5873(7) 0.063(3) Uani 0.42(2) 1 d . . P A 2
H8B1 H 0.6007 0.1559 0.6403 0.075 Uiso 0.42(2) 1 calc R U P A 2
H8B2 H 0.5778 0.2320 0.5751 0.075 Uiso 0.42(2) 1 calc R U P A 2
C9B C 0.4231(15) 0.1653(12) 0.5934(9) 0.074(4) Uani 0.42(2) 1 d . . P A 2
H9B1 H 0.3944 0.2100 0.6291 0.088 Uiso 0.42(2) 1 calc R U P A 2
H9B2 H 0.4041 0.1106 0.6174 0.088 Uiso 0.42(2) 1 calc R U P A 2

loop_
_atom_site_aniso_label
_atom_site_aniso_U_11
_atom_site_aniso_U_22
_atom_site_aniso_U_33
_atom_site_aniso_U_23
_atom_site_aniso_U_13
_atom_site_aniso_U_12
Sn1 0.03925(9) 0.03869(9) 0.03458(9) 0.00209(7) -0.00181(6) -0.00346(7)
Cu1 0.04243(16) 0.04809(17) 0.03307(15) -0.00204(13) 0.00510(12) -0.00138(13)
Cl2 0.0951(6) 0.0539(4) 0.0784(5) 0.0136(4) -0.0368(5) 0.0064(4)
Cl1 0.0580(4) 0.0778(5) 0.0549(4) 0.0007(4) 0.0215(3) -0.0151(4)
O1 0.0383(9) 0.0498(10) 0.0369(8) -0.0015(7) -0.0010(7) 0.0092(7)
O2 0.0320(9) 0.0654(11) 0.0449(10) -0.0050(8) 0.0042(7) 0.0013(8)
C17 0.0367(12) 0.0445(13) 0.0397(13) -0.0048(11) 0.0003(10) -0.0036(10)
C23 0.0453(13) 0.0404(13) 0.0457(13) -0.0023(11) 0.0040(11) -0.0061(11)
C22 0.0578(16) 0.0540(16) 0.0431(14) -0.0025(12) -0.0006(12) 0.0030(13)
C21 0.0684(19) 0.076(2) 0.0484(16) -0.0206(15) -0.0055(14) 0.0054(16)
C20 0.074(2) 0.0614(19) 0.075(2) -0.0261(17) -0.0017(17) -0.0114(16)
C19 0.103(3) 0.0533(18) 0.075(2) -0.0029(16) 0.0007(19) -0.0258(18)
C18 0.086(2) 0.0540(17) 0.0469(16) 0.0005(13) -0.0007(14) -0.0191(15)
C28 0.0574(17) 0.0638(19) 0.095(2) -0.0286(18) 0.0108(16) -0.0050(15)
C27 0.092(3) 0.078(3) 0.139(4) -0.055(3) 0.037(3) -0.010(2)
C26 0.115(3) 0.092(3) 0.106(3) -0.056(3) 0.010(3) -0.028(3)
C25 0.096(3) 0.088(3) 0.096(3) -0.023(2) -0.037(2) -0.019(2)
C24 0.0605(18) 0.0583(18) 0.0715(19) -0.0103(15) -0.0140(15) -0.0051(14)
C1 0.0389(12) 0.0340(12) 0.0541(15) 0.0018(11) -0.0007(11) 0.0007(10)
C6 0.0458(14) 0.0364(13) 0.0631(17) 0.0051(12) -0.0119(12) -0.0018(11)
C7 0.0672(19) 0.0536(16) 0.0465(15) 0.0064(13) -0.0195(13) -0.0116(14)
N1 0.0625(15) 0.0675(15) 0.0367(11) -0.0003(11) -0.0047(10) -0.0027(12)
N2 0.0673(16) 0.0649(15) 0.0487(13) -0.0166(11) 0.0198(11) -0.0061(12)
C10 0.071(2) 0.0560(18) 0.077(2) -0.0137(15) 0.0405(17) 0.0009(15)
C11 0.0486(15) 0.0438(14) 0.079(2) 0.0021(14) 0.0225(14) 0.0030(12)
C12 0.057(2) 0.073(2) 0.119(3) 0.009(2) 0.042(2) 0.0125(16)
C13 0.0393(17) 0.102(3) 0.150(4) 0.032(3) 0.017(2) 0.0107(18)
C14 0.0400(17) 0.100(3) 0.115(3) 0.024(2) -0.0053(19) -0.0003(17)
C15 0.0415(15) 0.080(2) 0.076(2) 0.0094(17) -0.0019(14) 0.0011(14)
C16 0.0355(13) 0.0425(14) 0.0675(17) 0.0047(12) 0.0106(12) -0.0007(10)
C5 0.0557(18) 0.0581(18) 0.094(2) 0.0108(17) -0.0243(17) 0.0040(15)
C4 0.0531(19) 0.068(2) 0.137(4) 0.006(2) -0.010(2) 0.0237(17)
C3 0.063(2) 0.066(2) 0.108(3) -0.010(2) 0.0161(19) 0.0205(16)
C2 0.0535(16) 0.0550(17) 0.0705(19) -0.0073(14) 0.0060(14) 0.0130(13)
C8A 0.094(6) 0.081(6) 0.028(3) -0.001(3) -0.004(3) -0.036(5)
C9A 0.085(5) 0.070(6) 0.037(3) -0.013(4) 0.016(3) -0.014(5)
C8B 0.083(8) 0.065(7) 0.041(4) -0.012(5) 0.011(4) -0.022(6)
C9B 0.091(8) 0.074(9) 0.060(7) -0.017(6) 0.034(6) -0.030(7)

loop_
_atom_type_symbol
_atom_type_description
_atom_type_scat_dispersion_real
_atom_type_scat_dispersion_imag
_atom_type_scat_source
C C 0.0033 0.0016 'International Tables Vol C Tables 4.2.6.8 and 6.1.1.4'
H H 0.0000 0.0000 'International Tables Vol C Tables 4.2.6.8 and 6.1.1.4'
N N 0.0061 0.0033 'International Tables Vol C Tables 4.2.6.8 and 6.1.1.4'
O O 0.0106 0.0060 'International Tables Vol C Tables 4.2.6.8 and 6.1.1.4'
Cl Cl 0.1484 0.1585 'International Tables Vol C Tables 4.2.6.8 and 6.1.1.4'
Cu Cu 0.3201 1.2651 'International Tables Vol C Tables 4.2.6.8 and 6.1.1.4'
Sn Sn -0.6537 1.4246 'International Tables Vol C Tables 4.2.6.8 and 6.1.1.4'

loop_
_geom_angle_atom_site_label_1
_geom_angle_atom_site_label_2
_geom_angle_atom_site_label_3
_geom_angle
C17 Sn1 C23 163.73(9)
C17 Sn1 O1 87.77(7)
C23 Sn1 O1 81.40(8)
C17 Sn1 Cl1 97.21(6)
C23 Sn1 Cl1 95.34(7)
O1 Sn1 Cl1 92.40(4)
C17 Sn1 O2 84.56(8)
C23 Sn1 O2 79.86(8)
O1 Sn1 O2 64.65(5)
Cl1 Sn1 O2 156.96(4)
C17 Sn1 Cl2 94.66(7)
C23 Sn1 Cl2 93.37(7)
O1 Sn1 Cl2 167.19(4)
Cl1 Sn1 Cl2 99.74(3)
O2 Sn1 Cl2 103.01(5)
N2 Cu1 O2 93.95(9)
N2 Cu1 N1 85.70(11)
O2 Cu1 N1 177.76(9)
N2 Cu1 O1 179.06(9)
O2 Cu1 O1 86.02(7)
N1 Cu1 O1 94.37(9)
C1 O1 Cu1 126.17(15)
C1 O1 Sn1 133.52(15)
Cu1 O1 Sn1 95.17(6)
C16 O2 Cu1 126.62(17)
C16 O2 Sn1 133.63(16)
Cu1 O2 Sn1 94.37(6)
C18 C17 C22 118.3(2)
C18 C17 Sn1 122.84(18)
C22 C17 Sn1 118.82(19)
C28 C23 C24 118.4(3)
C28 C23 Sn1 121.3(2)
C24 C23 Sn1 120.4(2)
C17 C22 C21 120.3(3)
C17 C22 H22 119.9
C21 C22 H22 119.9
C20 C21 C22 120.8(3)
C20 C21 H21 119.6
C22 C21 H21 119.6
C21 C20 C19 119.4(3)
C21 C20 H20 120.3
C19 C20 H20 120.3
C20 C19 C18 120.5(3)
C20 C19 H19 119.7
C18 C19 H19 119.7
C17 C18 C19 120.7(3)
C17 C18 H18 119.6
C19 C18 H18 119.7
C23 C28 C27 120.3(3)
C23 C28 H28 119.8
C27 C28 H28 119.8
C26 C27 C28 120.8(4)
C26 C27 H27 119.6
C28 C27 H27 119.6
C25 C26 C27 119.6(3)
C25 C26 H26 120.2
C27 C26 H26 120.2
C26 C25 C24 120.7(3)
C26 C25 H25 119.7
C24 C25 H25 119.7
C23 C24 C25 120.2(3)
C23 C24 H24 119.9
C25 C24 H24 119.9
O1 C1 C2 119.0(2)
O1 C1 C6 122.3(2)
C2 C1 C6 118.7(2)
C5 C6 C1 118.2(3)
C5 C6 C7 117.5(3)
C1 C6 C7 124.3(2)
N1 C7 C6 125.8(2)
N1 C7 H7 117.1
C6 C7 H7 117.1
C7 N1 C8A 122.2(4)
C7 N1 C8B 120.6(5)
C7 N1 Cu1 126.1(2)
C8A N1 Cu1 110.7(4)
C8B N1 Cu1 111.4(5)
C10 N2 C9A 123.2(5)
C10 N2 C9B 119.7(6)
C10 N2 Cu1 125.5(2)
C9A N2 Cu1 110.9(4)
C9B N2 Cu1 112.0(6)
N2 C10 C11 126.0(3)
N2 C10 H10 117.0
C11 C10 H10 117.0
C16 C11 C12 118.5(3)
C16 C11 C10 124.0(2)
C12 C11 C10 117.5(3)
C13 C12 C11 121.3(4)
C13 C12 H12 119.3
C11 C12 H12 119.3
C12 C13 C14 119.8(3)
C12 C13 H13 120.1
C14 C13 H13 120.1
C13 C14 C15 120.8(4)
C13 C14 H14 119.6
C15 C14 H14 119.6
C14 C15 C16 120.9(3)
C14 C15 H15 119.5
C16 C15 H15 119.5
O2 C16 C11 122.6(2)
O2 C16 C15 118.7(3)
C11 C16 C15 118.7(3)
C4 C5 C6 121.9(3)
C4 C5 H5 119.1
C6 C5 H5 119.1
C5 C4 C3 119.7(3)
C5 C4 H4 120.2
C3 C4 H4 120.2
C2 C3 C4 120.4(3)
C2 C3 H3 119.8
C4 C3 H3 119.8
C3 C2 C1 121.1(3)
C3 C2 H2 119.5
C1 C2 H2 119.5
C9A C8A N1 107.7(7)
C9A C8A H8A1 110.2
N1 C8A H8A1 110.2
C9A C8A H8A2 110.2
N1 C8A H8A2 110.2
H8A1 C8A H8A2 108.5
N2 C9A C8A 106.4(8)
N2 C9A H9A1 110.4
C8A C9A H9A1 110.4
N2 C9A H9A2 110.4
C8A C9A H9A2 110.4
H9A1 C9A H9A2 108.6
C9B C8B N1 104.5(10)
C9B C8B H8B1 110.8
N1 C8B H8B1 110.8
C9B C8B H8B2 110.8
N1 C8B H8B2 110.8
H8B1 C8B H8B2 108.9
C8B C9B N2 105.4(11)
C8B C9B H9B1 110.7
N2 C9B H9B1 110.7
C8B C9B H9B2 110.7
N2 C9B H9B2 110.7
H9B1 C9B H9B2 108.8

loop_
_geom_bond_atom_site_label_1
_geom_bond_atom_site_label_2
_geom_bond_distance
Sn1 C17 2.129(2)
Sn1 C23 2.138(2)
Sn1 O1 2.4218(15)
Sn1 Cl1 2.4339(7)
Sn1 O2 2.4545(16)
Sn1 Cl2 2.4580(7)
Cu1 N2 1.905(2)
Cu1 O2 1.9067(16)
Cu1 N1 1.913(2)
Cu1 O1 1.9161(16)
O1 C1 1.338(3)
O2 C16 1.335(3)
C17 C18 1.370(4)
C17 C22 1.382(3)
C23 C28 1.373(4)
C23 C24 1.380(4)
C22 C21 1.383(4)
C22 H22 0.9300
C21 C20 1.357(4)
C21 H21 0.9300
C20 C19 1.361(4)
C20 H20 0.9300
C19 C18 1.383(4)
C19 H19 0.9300
C18 H18 0.9300
C28 C27 1.386(5)
C28 H28 0.9300
C27 C26 1.354(6)
C27 H27 0.9300
C26 C25 1.353(6)
C26 H26 0.9300
C25 C24 1.387(4)
C25 H25 0.9300
C24 H24 0.9300
C1 C2 1.385(4)
C1 C6 1.420(3)
C6 C5 1.410(4)
C6 C7 1.437(4)
C7 N1 1.266(4)
C7 H7 0.9300
N1 C8A 1.496(9)
N1 C8B 1.520(11)
N2 C10 1.281(4)
N2 C9A 1.460(9)
N2 C9B 1.560(16)
C10 C11 1.433(4)
C10 H10 0.9300
C11 C16 1.398(4)
C11 C12 1.422(4)
C12 C13 1.357(6)
C12 H12 0.9300
C13 C14 1.370(6)
C13 H13 0.9300
C14 C15 1.373(4)
C14 H14 0.9300
C15 C16 1.401(4)
C15 H15 0.9300
C5 C4 1.347(5)
C5 H5 0.9300
C4 C3 1.386(5)
C4 H4 0.9300
C3 C2 1.377(4)
C3 H3 0.9300
C2 H2 0.9300
C8A C9A 1.488(18)
C8A H8A1 0.9700
C8A H8A2 0.9700
C9A H9A1 0.9700
C9A H9A2 0.9700
C8B C9B 1.51(2)
C8B H8B1 0.9700
C8B H8B2 0.9700
C9B H9B1 0.9700
C9B H9B2 0.9700

loop_
_geom_torsion_atom_site_label_1
_geom_torsion_atom_site_label_2
_geom_torsion_atom_site_label_3
_geom_torsion_atom_site_label_4
_geom_torsion
C18 C17 C22 C21 0.2(4)
Sn1 C17 C22 C21 179.1(2)
C17 C22 C21 C20 -1.0(4)
C22 C21 C20 C19 0.4(5)
C21 C20 C19 C18 0.9(6)
C22 C17 C18 C19 1.1(4)
Sn1 C17 C18 C19 -177.7(2)
C20 C19 C18 C17 -1.7(5)
C24 C23 C28 C27 0.2(5)
Sn1 C23 C28 C27 -179.8(3)
C23 C28 C27 C26 -0.7(6)
C28 C27 C26 C25 0.3(7)
C27 C26 C25 C24 0.7(7)
C28 C23 C24 C25 0.7(5)
Sn1 C23 C24 C25 -179.2(3)
C26 C25 C24 C23 -1.2(6)
Cu1 O1 C1 C2 167.97(19)
Sn1 O1 C1 C2 -44.0(3)
Cu1 O1 C1 C6 -10.4(3)
Sn1 O1 C1 C6 137.6(2)
O1 C1 C6 C5 179.3(2)
C2 C1 C6 C5 0.9(4)
O1 C1 C6 C7 1.5(4)
C2 C1 C6 C7 -176.9(3)
C5 C6 C7 N1 -173.6(3)
C1 C6 C7 N1 4.2(4)
C6 C7 N1 C8A 166.8(6)
C6 C7 N1 C8B -163.3(8)
C6 C7 N1 Cu1 -0.1(4)
C9A N2 C10 C11 168.0(7)
C9B N2 C10 C11 -162.8(8)
Cu1 N2 C10 C11 -3.7(5)
N2 C10 C11 C16 -3.5(5)
N2 C10 C11 C12 175.6(3)
C16 C11 C12 C13 0.7(5)
C10 C11 C12 C13 -178.5(3)
C11 C12 C13 C14 -0.6(6)
C12 C13 C14 C15 -0.2(6)
C13 C14 C15 C16 0.9(6)
Cu1 O2 C16 C11 10.2(3)
Sn1 O2 C16 C11 -136.9(2)
Cu1 O2 C16 C15 -168.8(2)
Sn1 O2 C16 C15 44.0(3)
C12 C11 C16 O2 -179.0(3)
C10 C11 C16 O2 0.1(4)
C12 C11 C16 C15 0.1(4)
C10 C11 C16 C15 179.2(3)
C14 C15 C16 O2 178.3(3)
C14 C15 C16 C11 -0.9(5)
C1 C6 C5 C4 -1.4(4)
C7 C6 C5 C4 176.6(3)
C6 C5 C4 C3 0.8(5)
C5 C4 C3 C2 0.2(6)
C4 C3 C2 C1 -0.6(5)
O1 C1 C2 C3 -178.4(3)
C6 C1 C2 C3 0.0(4)
C7 N1 C8A C9A 160.4(8)
Cu1 N1 C8A C9A -30.9(12)
C10 N2 C9A C8A 146.3(8)
Cu1 N2 C9A C8A -40.9(12)
N1 C8A C9A N2 45.5(15)
C7 N1 C8B C9B -151.1(11)
Cu1 N1 C8B C9B 43.5(16)
N1 C8B C9B N2 -46.9(18)
C10 N2 C9B C8B -165.1(10)
Cu1 N2 C9B C8B 33.2(16)
